data_8100567
loop_
_publ_author_name
'Tomas, A.'
'Morgant, G.'
'Nguyen-Huy, D.'
'Lemoine, P.'
'Viossat, B.'

_publ_section_title
;
Crystal structure of tetrachloro(metformin)platinum(IV)---dimethylformamide 
(1:2), C~4~N~5~H~11~PtCl~4~ &#x00B7; 2(CH3)~2~NCHO
;
_journal_issue 1
_journal_name_full 'Zeitschrift f\"ur Kristallographie - New Crystal Structures'
_journal_page_first 131
_journal_page_last 132
_journal_volume 217
_journal_year 2002
_chemical_formula_moiety 'C10 H25 Cl4 N7 O2 Pt'
_chemical_formula_structural 'C10 H25 Cl4 N7 O2 Pt'
_chemical_formula_sum 'C10 H25 Cl4 N7 O2 Pt'
_chemical_formula_weight 612.26
_space_group_IT_number 2
_symmetry_cell_setting triclinic
_symmetry_space_group_name_Hall '-P 1'
_symmetry_space_group_name_H-M 'P -1'
_cell_angle_alpha 83.81(5)
_cell_angle_beta 72.36(3)
_cell_angle_gamma 80.86(4)
_cell_formula_units_Z 2
_cell_length_a 9.339(3)
_cell_length_b 9.589(5)
_cell_length_c 12.199(4)
_cell_measurement_temperature 293(2)
_cell_volume 1025.8(7)
_diffrn_ambient_temperature 293(2)
_exptl_crystal_density_diffrn 1.982
_exptl_crystal_density_meas 1.97
_cod_database_code 8100567

loop_
_symmetry_equiv_pos_as_xyz
'x, y, z'
'-x, -y, -z'

loop_
_atom_site_label
_atom_site_type_symbol
_atom_site_fract_x
_atom_site_fract_y
_atom_site_fract_z
_atom_site_U_iso_or_equiv
_atom_site_adp_type
_atom_site_occupancy
_atom_site_calc_flag
_atom_site_refinement_flags
_atom_site_disorder_assembly
_atom_site_disorder_group
Pt Pt 0.18565(2) 0.29473(2) 0.330653(19) 0.02764(8) Uani 1 d . . .
Cl4 Cl 0.1604(2) 0.53894(16) 0.33294(17) 0.0449(4) Uani 1 d . . .
Cl1 Cl 0.1357(2) 0.3179(2) 0.15460(15) 0.0489(4) Uani 1 d . . .
Cl2 Cl 0.22574(19) 0.27103(18) 0.51206(15) 0.0407(3) Uani 1 d . . .
Cl3 Cl 0.44357(19) 0.2779(2) 0.23944(18) 0.0513(4) Uani 1 d . . .
N1 N 0.1136(6) -0.1225(5) 0.3211(5) 0.0411(13) Uani 1 d . . .
H1A H 0.2032 -0.1689 0.3071 0.049 Uiso 1 calc R . .
H1B H 0.0376 -0.1651 0.3250 0.049 Uiso 1 calc R . .
O10 O 0.4345(7) -0.1598(6) 0.2701(6) 0.0659(17) Uani 1 d . . .
N3 N -0.0551(6) 0.0766(5) 0.3557(5) 0.0317(11) Uani 1 d . . .
H3 H -0.1147 0.0285 0.3385 0.038 Uiso 1 calc R . .
C21 C -0.1598(11) 0.1036(13) 0.1294(9) 0.071(3) Uani 1 d . . .
H21 H -0.1130 0.1729 0.1477 0.086 Uiso 1 calc R . .
C2 C -0.1199(7) 0.2059(6) 0.3988(5) 0.0284(11) Uani 1 d . . .
N5 N -0.2706(6) 0.2295(6) 0.4289(5) 0.0383(12) Uani 1 d . . .
O20 O -0.1716(8) -0.0071(8) 0.1942(6) 0.0703(18) Uani 1 d . . .
N10 N 0.6362(8) -0.3183(8) 0.1911(6) 0.0563(17) Uani 1 d . . .
N20 N -0.2087(8) 0.1300(8) 0.0367(6) 0.0607(18) Uani 1 d . . .
C22 C -0.2901(16) 0.0345(14) 0.0074(10) 0.095(4) Uani 1 d . . .
H22A H -0.3173 0.0711 -0.0610 0.143 Uiso 1 calc R . .
H22B H -0.3804 0.0229 0.0696 0.143 Uiso 1 calc R . .
H22C H -0.2280 -0.0555 -0.0062 0.143 Uiso 1 calc R . .
C23 C -0.1887(15) 0.2648(13) -0.0318(10) 0.091(4) Uani 1 d . . .
H23A H -0.2308 0.2675 -0.0948 0.137 Uiso 1 calc R . .
H23B H -0.0826 0.2733 -0.0613 0.137 Uiso 1 calc R . .
H23C H -0.2396 0.3416 0.0160 0.137 Uiso 1 calc R . .
C13 C 0.7918(12) -0.3734(17) 0.1759(10) 0.113(5) Uani 1 d . . .
H13A H 0.8206 -0.4484 0.1241 0.170 Uiso 1 calc R . .
H13B H 0.8057 -0.4095 0.2490 0.170 Uiso 1 calc R . .
H13C H 0.8536 -0.2995 0.1444 0.170 Uiso 1 calc R . .
C51 C -0.3654(8) 0.1153(8) 0.4486(7) 0.0435(16) Uani 1 d . . .
H51A H -0.4704 0.1549 0.4695 0.065 Uiso 1 calc R . .
H51B H -0.3463 0.0503 0.5097 0.065 Uiso 1 calc R . .
H51C H -0.3413 0.0662 0.3794 0.065 Uiso 1 calc R . .
N2 N 0.2017(6) 0.0854(5) 0.3318(5) 0.0336(11) Uani 1 d . . .
H2 H 0.2887 0.0376 0.3290 0.040 Uiso 1 calc R . .
N4 N -0.0375(5) 0.2977(6) 0.4097(4) 0.0325(11) Uani 1 d . . .
H4 H -0.0820 0.3652 0.4543 0.039 Uiso 1 calc R . .
C1 C 0.0925(7) 0.0146(6) 0.3365(5) 0.0265(11) Uani 1 d . . .
C12 C 0.5582(14) -0.3766(13) 0.1241(12) 0.104(4) Uani 1 d . . .
H12A H 0.6249 -0.4513 0.0807 0.156 Uiso 1 calc R . .
H12B H 0.5277 -0.3036 0.0722 0.156 Uiso 1 calc R . .
H12C H 0.4702 -0.4136 0.1750 0.156 Uiso 1 calc R . .
C11 C 0.5668(10) -0.2152(10) 0.2553(7) 0.058(2) Uani 1 d . . .
H11 H 0.6225 -0.1790 0.2946 0.069 Uiso 1 calc R . .
C52 C -0.3512(8) 0.3701(7) 0.4572(7) 0.0468(18) Uani 1 d . . .
H52A H -0.4584 0.3677 0.4768 0.070 Uiso 1 calc R . .
H52B H -0.3211 0.4358 0.3919 0.070 Uiso 1 calc R . .
H52C H -0.3270 0.3996 0.5215 0.070 Uiso 1 calc R . .

loop_
_atom_site_aniso_label
_atom_site_aniso_U_11
_atom_site_aniso_U_22
_atom_site_aniso_U_33
_atom_site_aniso_U_23
_atom_site_aniso_U_13
_atom_site_aniso_U_12
Pt 0.02378(12) 0.02140(12) 0.03436(13) -0.00414(8) -0.00343(9) -0.00147(8)
Cl4 0.0474(9) 0.0210(7) 0.0612(10) -0.0059(6) -0.0074(8) -0.0041(6)
Cl1 0.0576(11) 0.0506(10) 0.0375(8) -0.0011(7) -0.0119(8) -0.0089(8)
Cl2 0.0367(8) 0.0428(9) 0.0451(9) -0.0051(7) -0.0152(7) -0.0043(7)
Cl3 0.0255(8) 0.0521(10) 0.0649(11) -0.0061(9) 0.0046(7) -0.0050(7)
N1 0.033(3) 0.024(3) 0.064(4) -0.011(2) -0.009(3) -0.003(2)
O10 0.042(3) 0.052(3) 0.093(5) -0.016(3) -0.007(3) 0.007(3)
N3 0.027(2) 0.021(2) 0.049(3) -0.006(2) -0.014(2) 0.0009(19)
C21 0.059(6) 0.097(8) 0.066(6) -0.026(6) -0.022(5) -0.011(5)
C2 0.027(3) 0.025(3) 0.032(3) -0.002(2) -0.007(2) 0.000(2)
N5 0.030(3) 0.028(3) 0.055(3) -0.008(2) -0.010(2) 0.001(2)
O20 0.083(5) 0.078(5) 0.062(4) -0.007(3) -0.031(3) -0.022(4)
N10 0.045(4) 0.054(4) 0.054(4) -0.003(3) 0.003(3) 0.006(3)
N20 0.058(4) 0.070(5) 0.054(4) -0.016(3) -0.010(3) -0.015(4)
C22 0.125(11) 0.098(9) 0.086(8) -0.014(7) -0.058(8) -0.026(8)
C23 0.118(10) 0.091(9) 0.077(7) 0.006(6) -0.033(7) -0.049(8)
C13 0.064(7) 0.168(14) 0.069(7) 0.002(7) 0.000(5) 0.053(8)
C51 0.027(3) 0.044(4) 0.059(4) -0.005(3) -0.009(3) -0.010(3)
N2 0.025(2) 0.025(2) 0.049(3) -0.008(2) -0.010(2) 0.0023(19)
N4 0.020(2) 0.039(3) 0.037(3) -0.011(2) -0.003(2) -0.003(2)
C1 0.029(3) 0.023(3) 0.025(3) -0.005(2) -0.005(2) 0.003(2)
C12 0.085(8) 0.084(8) 0.127(11) -0.039(8) 0.012(8) -0.027(7)
C11 0.044(4) 0.064(5) 0.059(5) -0.012(4) -0.006(4) -0.004(4)
C52 0.033(3) 0.029(3) 0.077(5) -0.015(3) -0.013(3) 0.002(3)

loop_
_geom_bond_atom_site_label_1
_geom_bond_atom_site_label_2
_geom_bond_distance
_geom_bond_site_symmetry_2
_geom_bond_publ_flag
Pt N2 1.988(5) . ?
Pt N4 2.011(5) . ?
Pt Cl1 2.3130(19) . ?
Pt Cl3 2.3145(19) . ?
Pt Cl4 2.318(2) . ?
Pt Cl2 2.3358(18) . ?
N1 C1 1.323(7) . ?
O10 C11 1.232(10) . ?
N3 C1 1.372(7) . ?
N3 C2 1.374(7) . ?
C21 O20 1.251(12) . ?
C21 N20 1.330(12) . ?
C2 N4 1.299(8) . ?
C2 N5 1.331(8) . ?
N5 C52 1.458(8) . ?
N5 C51 1.470(8) . ?
N10 C11 1.291(10) . ?
N10 C13 1.428(11) . ?
N10 C12 1.449(14) . ?
N20 C22 1.414(12) . ?
N20 C23 1.467(13) . ?
N2 C1 1.296(8) . ?
